data_4511558
loop_
_publ_author_name
'Yi, Long'
'Yang, Xing'
'Lu, Tongbu'
'Cheng, Peng'

_publ_section_title
;
 Self-Assembly of Right-Handed Helical Infinite Chain, One- and
 Two-Dimensional Coordination Polymers Tuned via Anions
;
_journal_issue 3
_journal_name_full 'Crystal Growth &amp; Design'
_journal_page_first 1215
_journal_paper_doi 10.1021/cg049587+
_journal_volume 5
_journal_year 2005
_chemical_formula_sum 'C12 H20 N14 O8 Zn'
_chemical_formula_weight 553.79
_chemical_name_systematic
; 
 ? 
;
_space_group_IT_number 14
_symmetry_cell_setting monoclinic
_symmetry_space_group_name_Hall '-P 2ybc'
_symmetry_space_group_name_H-M 'P 1 21/c 1'
_atom_sites_solution_hydrogens geom
_atom_sites_solution_primary direct
_atom_sites_solution_secondary difmap
_audit_creation_method SHELXL-97
_cell_angle_alpha 90.00
_cell_angle_beta 100.717(7)
_cell_angle_gamma 90.00
_cell_formula_units_Z 2
_cell_length_a 8.661(4)
_cell_length_b 12.412(5)
_cell_length_c 10.288(4)
_cell_measurement_reflns_used 899
_cell_measurement_temperature 273(2)
_cell_measurement_theta_max 27.02
_cell_measurement_theta_min 2.60
_cell_volume 1086.7(8)
_computing_cell_refinement 'Bruker SMART'
_computing_data_collection 'Bruker SMART'
_computing_data_reduction 'Bruker SAINT'
_computing_molecular_graphics 'Bruker SHELXTL'
_computing_publication_material 'Bruker SHELXTL'
_computing_structure_refinement 'SHELXL-97 (Sheldrick, 1997)'
_computing_structure_solution 'SHELXS-97 (Sheldrick, 1990)'
_diffrn_ambient_temperature 273(2)
_diffrn_measured_fraction_theta_full 0.996
_diffrn_measured_fraction_theta_max 0.996
_diffrn_measurement_device_type 'CCD area detector'
_diffrn_measurement_method 'phi and omega scans'
_diffrn_radiation_monochromator graphite
_diffrn_radiation_source 'fine-focus sealed tube'
_diffrn_radiation_type MoK\a
_diffrn_radiation_wavelength 0.71073
_diffrn_reflns_av_R_equivalents 0.0163
_diffrn_reflns_av_sigmaI/netI 0.0195
_diffrn_reflns_limit_h_max 11
_diffrn_reflns_limit_h_min -8
_diffrn_reflns_limit_k_max 15
_diffrn_reflns_limit_k_min -15
_diffrn_reflns_limit_l_max 11
_diffrn_reflns_limit_l_min -13
_diffrn_reflns_number 6416
_diffrn_reflns_theta_full 27.02
_diffrn_reflns_theta_max 27.02
_diffrn_reflns_theta_min 2.39
_exptl_absorpt_coefficient_mu 1.205
_exptl_absorpt_correction_T_max 0.6072
_exptl_absorpt_correction_T_min 0.5842
_exptl_absorpt_correction_type multi-scan
_exptl_absorpt_process_details 'SADABS (Sheldrick, 1996)'
_exptl_crystal_colour colorless
_exptl_crystal_density_diffrn 1.692
_exptl_crystal_density_meas ?
_exptl_crystal_density_method 'not measured'
_exptl_crystal_description block
_exptl_crystal_F_000 568
_exptl_crystal_size_max 0.50
_exptl_crystal_size_mid 0.48
_exptl_crystal_size_min 0.46
_refine_diff_density_max 0.326
_refine_diff_density_min -0.341
_refine_diff_density_rms 0.052
_refine_ls_extinction_method none
_refine_ls_goodness_of_fit_ref 1.041
_refine_ls_hydrogen_treatment mixed
_refine_ls_matrix_type full
_refine_ls_number_parameters 164
_refine_ls_number_reflns 2368
_refine_ls_number_restraints 1
_refine_ls_restrained_S_all 1.040
_refine_ls_R_factor_all 0.0385
_refine_ls_R_factor_gt 0.0304
_refine_ls_shift/su_max 0.000
_refine_ls_shift/su_mean 0.000
_refine_ls_structure_factor_coef Fsqd
_refine_ls_weighting_details 'calc w=1/[\s^2^(Fo^2^)+(0.0413P)^2^+0.5205P] where P=(Fo^2^+2Fc^2^)/3'
_refine_ls_weighting_scheme calc
_refine_ls_wR_factor_gt 0.0777
_refine_ls_wR_factor_ref 0.0825
_reflns_number_gt 1972
_reflns_number_total 2368
_reflns_threshold_expression >2sigma(I)
_cod_data_source_file cg049587%2Bsi20041208_123425.cif
_cod_data_source_block 07101m
_cod_depositor_comments
;
The following automatic conversions were performed:

'_symmetry_cell_setting' value 'Monoclinic' changed to 'monoclinic'
according to
/usr/data/users/saulius/automatic-downloads/retrospective/ACS/lib/dictionaries/cif_core.dic
dictionary named 'cif_core.dic' version 2.4.2 from 2011-04-26.

Automatic conversion script
Id: cif_fix_values 2281 2013-09-26 08:29:07Z andrius 

The following automatic conversions were performed:

'_exptl_crystal_density_meas' value 'none' was changed to '?' - the
value is perceived as not measured.

Automatic conversion script
Id: cif_fix_values 3008 2015-01-20 13:52:24Z robertas 
;
_cod_original_cell_volume 1086.7(7)
_cod_original_sg_symbol_H-M P2(1)/c
_cod_database_code 4511558

loop_
_symmetry_equiv_pos_as_xyz
'x, y, z'
'-x, y+1/2, -z+1/2'
'-x, -y, -z'
'x, -y-1/2, z-1/2'

loop_
_atom_site_label
_atom_site_type_symbol
_atom_site_fract_x
_atom_site_fract_y
_atom_site_fract_z
_atom_site_U_iso_or_equiv
_atom_site_adp_type
_atom_site_occupancy
_atom_site_symmetry_multiplicity
_atom_site_calc_flag
_atom_site_refinement_flags
Zn1 Zn 0.0000 0.0000 0.0000 0.03286(12) Uani 1 2 d S
N7 N 0.8235(2) 0.35403(12) 0.02299(16) 0.0341(4) Uani 1 1 d .
N3 N 0.33212(19) 0.23713(13) 0.16971(16) 0.0330(4) Uani 1 1 d .
N1 N 0.1511(2) 0.11593(13) 0.11493(15) 0.0350(4) Uani 1 1 d .
N2 N 0.2766(2) 0.21738(15) 0.28251(17) 0.0458(4) Uani 1 1 d .
C1 C 0.2569(2) 0.17665(16) 0.07282(19) 0.0353(4) Uani 1 1 d .
H1 H 0.2758 0.1768 -0.0133 0.042 Uiso 1 1 calc R
C3 C 0.4572(2) 0.31489(16) 0.1656(2) 0.0391(5) Uani 1 1 d .
H3A H 0.5174 0.2920 0.0998 0.047 Uiso 1 1 calc R
H3B H 0.5274 0.3158 0.2508 0.047 Uiso 1 1 calc R
C2 C 0.1677(3) 0.14438(18) 0.2439(2) 0.0441(5) Uani 1 1 d .
H2 H 0.1070 0.1147 0.3005 0.053 Uiso 1 1 calc R
N4 N -0.1722(2) 0.01862(13) 0.12755(16) 0.0355(4) Uani 1 1 d .
O4 O 0.1067(2) -0.12484(13) 0.12675(16) 0.0523(4) Uani 1 1 d D
H4C H 0.1311 -0.1017 0.2024 0.078 Uiso 1 1 calc R
N6 N 0.3270(2) 0.47648(13) 0.23714(16) 0.0342(4) Uani 1 1 d .
O2 O 0.7911(2) 0.41467(15) 0.10795(17) 0.0653(5) Uani 1 1 d .
N5 N 0.4188(2) 0.53240(17) 0.33604(19) 0.0476(5) Uani 1 1 d .
O3 O 0.7116(3) 0.31140(18) -0.0564(2) 0.0815(6) Uani 1 1 d .
C4 C 0.3961(3) 0.42764(17) 0.1326(2) 0.0402(5) Uani 1 1 d .
H4A H 0.4819 0.4726 0.1160 0.048 Uiso 1 1 calc R
H4B H 0.3175 0.4253 0.0521 0.048 Uiso 1 1 calc R
O1 O 0.9547(3) 0.3364(2) 0.0067(3) 0.1010(9) Uani 1 1 d .
C6 C -0.1823(2) -0.03082(17) 0.2398(2) 0.0365(4) Uani 1 1 d .
H6 H -0.0996 -0.0656 0.2944 0.044 Uiso 1 1 calc R
C5 C 0.3195(3) 0.55657(18) 0.4135(2) 0.0446(5) Uani 1 1 d .
H5 H 0.3482 0.5966 0.4906 0.054 Uiso 1 1 calc R
H4D H 0.114(3) -0.1880(8) 0.106(3) 0.065(9) Uiso 1 1 d D

loop_
_atom_site_aniso_label
_atom_site_aniso_U_11
_atom_site_aniso_U_22
_atom_site_aniso_U_33
_atom_site_aniso_U_23
_atom_site_aniso_U_13
_atom_site_aniso_U_12
Zn1 0.03594(19) 0.03280(18) 0.03096(18) -0.00313(12) 0.00912(13) -0.00321(13)
N7 0.0444(10) 0.0259(8) 0.0328(8) -0.0003(6) 0.0091(7) 0.0065(7)
N3 0.0344(9) 0.0337(8) 0.0328(8) -0.0029(7) 0.0113(7) -0.0023(7)
N1 0.0399(9) 0.0360(9) 0.0298(8) -0.0035(7) 0.0083(7) -0.0048(7)
N2 0.0583(12) 0.0502(11) 0.0316(9) -0.0061(8) 0.0155(8) -0.0137(9)
C1 0.0409(11) 0.0372(10) 0.0292(9) -0.0026(8) 0.0100(8) -0.0019(8)
C3 0.0323(10) 0.0420(11) 0.0456(11) -0.0080(9) 0.0140(9) -0.0049(8)
C2 0.0549(13) 0.0458(12) 0.0353(10) -0.0024(9) 0.0180(10) -0.0125(10)
N4 0.0353(9) 0.0373(9) 0.0351(9) -0.0026(7) 0.0095(7) -0.0017(7)
O4 0.0787(12) 0.0390(9) 0.0385(8) -0.0007(7) 0.0093(8) 0.0130(8)
N6 0.0357(9) 0.0332(8) 0.0353(9) 0.0012(6) 0.0110(7) -0.0037(7)
O2 0.0798(13) 0.0628(11) 0.0505(10) -0.0119(9) 0.0046(9) 0.0136(10)
N5 0.0388(10) 0.0576(11) 0.0476(10) -0.0122(9) 0.0114(8) -0.0119(9)
O3 0.0904(16) 0.0777(14) 0.0717(13) -0.0207(11) 0.0033(12) -0.0172(12)
C4 0.0456(12) 0.0419(11) 0.0378(10) 0.0004(9) 0.0198(9) -0.0057(9)
O1 0.0691(14) 0.113(2) 0.121(2) -0.0209(16) 0.0189(14) 0.0243(14)
C6 0.0338(10) 0.0391(10) 0.0372(10) -0.0007(8) 0.0084(8) 0.0035(8)
C5 0.0455(12) 0.0488(13) 0.0405(11) -0.0090(10) 0.0101(9) -0.0061(10)

loop_
_atom_type_symbol
_atom_type_description
_atom_type_scat_dispersion_real
_atom_type_scat_dispersion_imag
_atom_type_scat_source
C C 0.0033 0.0016 'International Tables Vol C Tables 4.2.6.8 and 6.1.1.4'
H H 0.0000 0.0000 'International Tables Vol C Tables 4.2.6.8 and 6.1.1.4'
N N 0.0061 0.0033 'International Tables Vol C Tables 4.2.6.8 and 6.1.1.4'
O O 0.0106 0.0060 'International Tables Vol C Tables 4.2.6.8 and 6.1.1.4'
Zn Zn 0.2839 1.4301 'International Tables Vol C Tables 4.2.6.8 and 6.1.1.4'

loop_
_geom_angle_atom_site_label_1
_geom_angle_atom_site_label_2
_geom_angle_atom_site_label_3
_geom_angle
_geom_angle_site_symmetry_1
_geom_angle_site_symmetry_3
O4 Zn1 O4 180.00(6) 3 .
O4 Zn1 N1 90.01(7) 3 .
O4 Zn1 N1 89.99(7) . .
O4 Zn1 N1 89.99(7) 3 3
O4 Zn1 N1 90.01(7) . 3
N1 Zn1 N1 180.00(10) . 3
O4 Zn1 N4 91.39(7) 3 .
O4 Zn1 N4 88.61(7) . .
N1 Zn1 N4 90.71(7) . .
N1 Zn1 N4 89.29(7) 3 .
O4 Zn1 N4 88.61(7) 3 3
O4 Zn1 N4 91.39(7) . 3
N1 Zn1 N4 89.29(7) . 3
N1 Zn1 N4 90.71(7) 3 3
N4 Zn1 N4 180.00(7) . 3
O1 N7 O2 124.1(2) . .
O1 N7 O3 117.8(2) . .
O2 N7 O3 118.0(2) . .
C1 N3 N2 109.84(16) . .
C1 N3 C3 128.31(17) . .
N2 N3 C3 121.85(16) . .
C1 N1 C2 102.64(16) . .
C1 N1 Zn1 126.25(13) . .
C2 N1 Zn1 131.10(14) . .
C2 N2 N3 102.36(16) . .
N3 C1 N1 110.62(17) . .
N3 C3 C4 112.86(17) . .
N2 C2 N1 114.54(18) . .
C6 N4 C5 102.82(17) . 2_545
C6 N4 Zn1 129.86(14) . .
C5 N4 Zn1 124.18(14) 2_545 .
C6 N6 N5 110.04(17) 2 .
C6 N6 C4 129.61(18) 2 .
N5 N6 C4 120.13(17) . .
C5 N5 N6 102.32(17) . .
N6 C4 C3 113.24(16) . .
N6 C6 N4 110.10(18) 2_545 .
N5 C5 N4 114.71(19) . 2

loop_
_geom_bond_atom_site_label_1
_geom_bond_atom_site_label_2
_geom_bond_distance
_geom_bond_site_symmetry_2
Zn1 O4 2.1230(17) 3
Zn1 O4 2.1230(17) .
Zn1 N1 2.1460(17) .
Zn1 N1 2.1460(17) 3
Zn1 N4 2.1740(17) .
Zn1 N4 2.1740(17) 3
N7 O1 1.200(3) .
N7 O2 1.225(2) .
N7 O3 1.261(3) .
N3 C1 1.319(2) .
N3 N2 1.359(2) .
N3 C3 1.457(3) .
N1 C1 1.320(3) .
N1 C2 1.354(3) .
N2 C2 1.315(3) .
C3 C4 1.512(3) .
N4 C6 1.325(3) .
N4 C5 1.352(3) 2_545
N6 C6 1.321(3) 2
N6 N5 1.360(3) .
N6 C4 1.456(3) .
N5 C5 1.311(3) .
C6 N6 1.321(3) 2_545
C5 N4 1.352(3) 2

loop_
_geom_hbond_atom_site_label_D
_geom_hbond_atom_site_label_H
_geom_hbond_atom_site_label_A
_geom_hbond_distance_DH
_geom_hbond_distance_HA
_geom_hbond_distance_DA
_geom_hbond_angle_DHA
_geom_hbond_site_symmetry_A
O4 H4D N7 0.818(5) 2.563(11) 3.343(2) 160(3) 3_655
O4 H4D O3 0.818(5) 2.274(18) 2.964(3) 142(3) 3_655
O4 H4D O1 0.818(5) 2.199(13) 2.965(3) 156(3) 3_655
O4 H4C O2 0.82 1.95 2.752(3) 164.9 2_645

loop_
_geom_torsion_atom_site_label_1
_geom_torsion_atom_site_label_2
_geom_torsion_atom_site_label_3
_geom_torsion_atom_site_label_4
_geom_torsion
_geom_torsion_site_symmetry_1
_geom_torsion_site_symmetry_4
O4 Zn1 N1 C1 -62.78(17) 3 .
O4 Zn1 N1 C1 117.22(17) . .
N1 Zn1 N1 C1 8(100) 3 .
N4 Zn1 N1 C1 -154.17(17) . .
N4 Zn1 N1 C1 25.83(17) 3 .
O4 Zn1 N1 C2 119.1(2) 3 .
O4 Zn1 N1 C2 -60.9(2) . .
N1 Zn1 N1 C2 -170(100) 3 .
N4 Zn1 N1 C2 27.7(2) . .
N4 Zn1 N1 C2 -152.3(2) 3 .
C1 N3 N2 C2 -0.3(2) . .
C3 N3 N2 C2 179.86(19) . .
N2 N3 C1 N1 0.1(2) . .
C3 N3 C1 N1 179.90(18) . .
C2 N1 C1 N3 0.2(2) . .
Zn1 N1 C1 N3 -178.41(13) . .
C1 N3 C3 C4 91.1(2) . .
N2 N3 C3 C4 -89.2(2) . .
N3 N2 C2 N1 0.4(3) . .
C1 N1 C2 N2 -0.4(3) . .
Zn1 N1 C2 N2 178.08(15) . .
O4 Zn1 N4 C6 -176.66(18) 3 .
O4 Zn1 N4 C6 3.34(18) . .
N1 Zn1 N4 C6 -86.63(18) . .
N1 Zn1 N4 C6 93.37(18) 3 .
N4 Zn1 N4 C6 88(100) 3 .
O4 Zn1 N4 C5 26.92(17) 3 2_545
O4 Zn1 N4 C5 -153.08(17) . 2_545
N1 Zn1 N4 C5 116.95(17) . 2_545
N1 Zn1 N4 C5 -63.05(17) 3 2_545
N4 Zn1 N4 C5 -68(100) 3 2_545
C6 N6 N5 C5 -0.6(2) 2 .
C4 N6 N5 C5 -175.77(18) . .
C6 N6 C4 C3 -85.9(3) 2 .
N5 N6 C4 C3 88.2(2) . .
N3 C3 C4 N6 68.6(2) . .
C5 N4 C6 N6 0.6(2) 2_545 2_545
Zn1 N4 C6 N6 -159.54(14) . 2_545
N6 N5 C5 N4 1.1(3) . 2
